data_7119871
loop_
_publ_author_name
'McArthur, Scott G.'
'Jay, Rahul'
'Geng, Linxiao'
'Guo, Juchen'
'Lavallo, Vincent'

_publ_section_title
;
 Below the 12-vertex: 10-vertex carborane anions as non-corrosive, halide
 free, electrolytes for rechargeable Mg batteries.
;
_journal_issue 32
_journal_name_full 'Chemical communications (Cambridge, England)'
_journal_page_first 4453
_journal_page_last 4456
_journal_paper_doi 10.1039/c7cc01570d
_journal_volume 53
_journal_year 2017
_chemical_formula_sum 'C14 H50 B18 Mg O6'
_chemical_formula_weight 533.43
_chemical_name_systematic
; 
 ? 
;
_space_group_crystal_system orthorhombic
_space_group_IT_number 33
_space_group_name_Hall 'P 2c -2n'
_space_group_name_H-M_alt 'P n a 21'
_symmetry_space_group_name_Hall 'P 2c -2n'
_symmetry_space_group_name_H-M 'P n a 21'
_atom_sites_solution_hydrogens mixed
_audit_creation_method SHELXL-2013
_audit_update_record
;
2017-01-26 deposited with the CCDC.
2017-03-24 downloaded from the CCDC.
;
_cell_angle_alpha 90
_cell_angle_beta 90
_cell_angle_gamma 90
_cell_formula_units_Z 4
_cell_length_a 20.7310(10)
_cell_length_b 10.6782(5)
_cell_length_c 14.3738(7)
_cell_measurement_reflns_used 9907
_cell_measurement_temperature 100(2)
_cell_measurement_theta_max 27.65
_cell_measurement_theta_min 2.38
_cell_volume 3181.9(3)
_computing_cell_refinement 'Bruker SAINT'
_computing_data_collection 'Bruker APEX2'
_computing_data_reduction 'Bruker SAINT'
_computing_molecular_graphics 'Bruker SHELXTL'
_computing_publication_material 'Bruker SHELXTL'
_computing_structure_refinement 'SHELXL-2013 (Sheldrick, 2013)'
_computing_structure_solution 'SHELXS-97 (Sheldrick 2008)'
_diffrn_ambient_temperature 100(2)
_diffrn_measured_fraction_theta_full 1.000
_diffrn_measured_fraction_theta_max 1.000
_diffrn_measurement_device_type 'Bruker APEX-II CCD'
_diffrn_measurement_method '\f and \w scans'
_diffrn_radiation_type MoK\a
_diffrn_radiation_wavelength 0.71073
_diffrn_reflns_av_R_equivalents 0.0484
_diffrn_reflns_av_unetI/netI 0.0306
_diffrn_reflns_Laue_measured_fraction_full 1.000
_diffrn_reflns_Laue_measured_fraction_max 1.000
_diffrn_reflns_limit_h_max 30
_diffrn_reflns_limit_h_min -30
_diffrn_reflns_limit_k_max 15
_diffrn_reflns_limit_k_min -15
_diffrn_reflns_limit_l_max 20
_diffrn_reflns_limit_l_min -20
_diffrn_reflns_number 75989
_diffrn_reflns_point_group_measured_fraction_full 1.000
_diffrn_reflns_point_group_measured_fraction_max 0.999
_diffrn_reflns_theta_full 25.242
_diffrn_reflns_theta_max 30.998
_diffrn_reflns_theta_min 1.965
_exptl_absorpt_coefficient_mu 0.084
_exptl_absorpt_correction_type multi-scan
_exptl_absorpt_process_details 'Bruker SADABS'
_exptl_crystal_colour colourless
_exptl_crystal_density_diffrn 1.114
_exptl_crystal_density_meas ?
_exptl_crystal_density_method 'not measured'
_exptl_crystal_description 'prism frag'
_exptl_crystal_F_000 1136
_exptl_crystal_size_max 0.495
_exptl_crystal_size_mid 0.247
_exptl_crystal_size_min 0.202
_exptl_transmission_factor_max 0.977
_exptl_transmission_factor_min 0.913
_refine_diff_density_max 0.223
_refine_diff_density_min -0.157
_refine_diff_density_rms 0.036
_refine_ls_abs_structure_details
; 
 Flack x determined using 3969 quotients [(I+)-(I-)]/[(I+)+(I-)] 
 (Parsons and Flack (2004), Acta Cryst. A60, s61). 
;
_refine_ls_extinction_method none
_refine_ls_goodness_of_fit_ref 1.020
_refine_ls_hydrogen_treatment mixed
_refine_ls_matrix_type full
_refine_ls_number_parameters 364
_refine_ls_number_reflns 10124
_refine_ls_number_restraints 1
_refine_ls_restrained_S_all 1.020
_refine_ls_R_factor_all 0.0425
_refine_ls_R_factor_gt 0.0353
_refine_ls_shift/su_max 0.000
_refine_ls_shift/su_mean 0.000
_refine_ls_structure_factor_coef Fsqd
_refine_ls_weighting_details 'w=1/[\s^2^(Fo^2^)+(0.0434P)^2^+0.3425P] where P=(Fo^2^+2Fc^2^)/3'
_refine_ls_weighting_scheme calc
_refine_ls_wR_factor_gt 0.0811
_refine_ls_wR_factor_ref 0.0852
_reflns_Friedel_coverage 0.929
_reflns_Friedel_fraction_full 1.000
_reflns_Friedel_fraction_max 0.998
_reflns_number_gt 9094
_reflns_number_total 10124
_reflns_threshold_expression 'I > 2\s(I)'
_cod_data_source_file c7cc01570d2.cif
_cod_data_source_block vL170SM_0m
_cod_depositor_comments
;
The following automatic conversions were performed:

'_exptl_crystal_density_meas' value 'not measured' was changed to '?'
- the value is perceived as not measured.

Automatic conversion script
Id: cif_fix_values 4973 2017-02-22 13:04:09Z antanas 

 Adding full bibliography for 7119871.cif.
;
_cod_database_code 7119871
_shelx_space_group_comment
; 
The symmetry employed for this shelxl refinement is uniquely defined 
by the following loop, which should always be used as a source of 
symmetry information in preference to the above space-group names. 
They are only intended as comments. 
;
_shelx_estimated_absorpt_t_min 0.959
_shelx_estimated_absorpt_t_max 0.983
_shelxl_version_number 2013-4

loop_
_space_group_symop_operation_xyz
'x, y, z'
'-x, -y, z+1/2'
'x+1/2, -y+1/2, z'
'-x+1/2, y+1/2, z+1/2'

loop_
_atom_site_label
_atom_site_type_symbol
_atom_site_fract_x
_atom_site_fract_y
_atom_site_fract_z
_atom_site_U_iso_or_equiv
_atom_site_adp_type
_atom_site_occupancy
_atom_site_site_symmetry_order
_atom_site_calc_flag
_atom_site_refinement_flags_posn
_atom_site_refinement_flags_adp
Mg1 Mg 0.32288(2) 0.02649(5) 0.18544(4) 0.01469(10) Uani 1 1 d . .
C1 C 0.30451(8) 0.22972(16) 0.02449(12) 0.0235(3) Uani 1 1 d . .
H1C H 0.3350 0.2703 -0.0179 0.035 Uiso 1 1 calc R U
H1D H 0.2718 0.2905 0.0442 0.035 Uiso 1 1 calc R U
H1E H 0.2835 0.1597 -0.0075 0.035 Uiso 1 1 calc R U
O1 O 0.33857(6) 0.18363(10) 0.10489(8) 0.0191(2) Uani 1 1 d . .
C2 C 0.37001(8) 0.28216(15) 0.15693(12) 0.0209(3) Uani 1 1 d . .
H2C H 0.3390 0.3228 0.1998 0.025 Uiso 1 1 calc R U
H2D H 0.3874 0.3465 0.1142 0.025 Uiso 1 1 calc R U
C3 C 0.42373(7) 0.22186(15) 0.21090(12) 0.0213(3) Uani 1 1 d . .
H3C H 0.4589 0.1961 0.1685 0.026 Uiso 1 1 calc R U
H3D H 0.4415 0.2813 0.2572 0.026 Uiso 1 1 calc R U
O2 O 0.39666(5) 0.11376(10) 0.25708(8) 0.0197(2) Uani 1 1 d . .
C4 C 0.43834(8) 0.06670(18) 0.32960(12) 0.0239(3) Uani 1 1 d . .
H4C H 0.4463 0.1330 0.3753 0.036 Uiso 1 1 calc R U
H4D H 0.4794 0.0398 0.3024 0.036 Uiso 1 1 calc R U
H4E H 0.4176 -0.0046 0.3603 0.036 Uiso 1 1 calc R U
C5 C 0.30351(8) -0.17084(17) 0.34743(12) 0.0252(3) Uani 1 1 d . .
H5C H 0.3319 -0.2280 0.3816 0.038 Uiso 1 1 calc R U
H5D H 0.2622 -0.2123 0.3353 0.038 Uiso 1 1 calc R U
H5E H 0.2961 -0.0952 0.3846 0.038 Uiso 1 1 calc R U
O3 O 0.33327(5) -0.13712(10) 0.26065(8) 0.0193(2) Uani 1 1 d . .
C6 C 0.34583(8) -0.24442(15) 0.20222(12) 0.0224(3) Uani 1 1 d . .
H6C H 0.3057 -0.2722 0.1712 0.027 Uiso 1 1 calc R U
H6D H 0.3629 -0.3147 0.2398 0.027 Uiso 1 1 calc R U
C7 C 0.39470(8) -0.20416(15) 0.13126(12) 0.0228(3) Uani 1 1 d . .
H7C H 0.4373 -0.1921 0.1610 0.027 Uiso 1 1 calc R U
H7D H 0.3990 -0.2686 0.0821 0.027 Uiso 1 1 calc R U
O4 O 0.37216(6) -0.08782(11) 0.09170(8) 0.0208(2) Uani 1 1 d . .
C8 C 0.40460(9) -0.05702(19) 0.00623(12) 0.0283(4) Uani 1 1 d . .
H8C H 0.3957 -0.1219 -0.0403 0.042 Uiso 1 1 calc R U
H8D H 0.4512 -0.0522 0.0173 0.042 Uiso 1 1 calc R U
H8E H 0.3890 0.0240 -0.0166 0.042 Uiso 1 1 calc R U
C9 C 0.22147(9) -0.07936(17) 0.03742(12) 0.0254(3) Uani 1 1 d . .
H9C H 0.1901 -0.1471 0.0462 0.038 Uiso 1 1 calc R U
H9D H 0.2614 -0.1136 0.0112 0.038 Uiso 1 1 calc R U
H9E H 0.2036 -0.0167 -0.0052 0.038 Uiso 1 1 calc R U
O5 O 0.23510(5) -0.02165(10) 0.12566(8) 0.0191(2) Uani 1 1 d . .
C10 C 0.17944(8) 0.04153(16) 0.16367(12) 0.0226(3) Uani 1 1 d . .
H10C H 0.1404 -0.0104 0.1547 0.027 Uiso 1 1 calc R U
H10D H 0.1728 0.1226 0.1317 0.027 Uiso 1 1 calc R U
C11 C 0.19114(8) 0.06274(17) 0.26534(13) 0.0237(3) Uani 1 1 d . .
H11A H 0.1608 0.1264 0.2896 0.028 Uiso 1 1 calc R U
H11B H 0.1844 -0.0161 0.3003 0.028 Uiso 1 1 calc R U
O6 O 0.25666(5) 0.10527(10) 0.27655(8) 0.0185(2) Uani 1 1 d . .
C12 C 0.26473(9) 0.17589(19) 0.36103(12) 0.0280(4) Uani 1 1 d . .
H12A H 0.2371 0.2503 0.3592 0.042 Uiso 1 1 calc R U
H12B H 0.3099 0.2018 0.3671 0.042 Uiso 1 1 calc R U
H12C H 0.2527 0.1237 0.4144 0.042 Uiso 1 1 calc R U
C1A C 0.08982(7) 0.66093(15) 0.17443(12) 0.0203(3) Uani 1 1 d . .
H1A H 0.0636(10) 0.7348(19) 0.1723(15) 0.024 Uiso 1 1 d . U
B2A B 0.06954(9) 0.51834(18) 0.15719(13) 0.0217(4) Uani 1 1 d . .
H2A H 0.0188 0.4912 0.1394 0.026 Uiso 1 1 calc R U
B3A B 0.13030(9) 0.60364(18) 0.08935(13) 0.0217(4) Uani 1 1 d . .
H3A H 0.1282 0.6448 0.0177 0.026 Uiso 1 1 calc R U
B4A B 0.16513(8) 0.66503(16) 0.19721(13) 0.0181(3) Uani 1 1 d . .
H4A H 0.1909 0.7552 0.2115 0.022 Uiso 1 1 calc R U
B5A B 0.10440(8) 0.58020(16) 0.26558(13) 0.0192(3) Uani 1 1 d . .
H5A H 0.0817 0.6024 0.3343 0.023 Uiso 1 1 calc R U
B6A B 0.11834(9) 0.41968(16) 0.23104(14) 0.0202(3) Uani 1 1 d . .
H6A H 0.0958 0.3411 0.2711 0.024 Uiso 1 1 calc R U
B7A B 0.13665(10) 0.43610(18) 0.10601(14) 0.0239(4) Uani 1 1 d . .
H7A H 0.1288 0.3707 0.0462 0.029 Uiso 1 1 calc R U
B8A B 0.20486(9) 0.53990(17) 0.13436(14) 0.0206(3) Uani 1 1 d . .
H8A H 0.2515 0.5572 0.0972 0.025 Uiso 1 1 calc R U
B9A B 0.18653(8) 0.52398(16) 0.25917(13) 0.0195(3) Uani 1 1 d . .
H9A H 0.2186 0.5289 0.3217 0.023 Uiso 1 1 calc R U
B10A B 0.19339(9) 0.39924(17) 0.18695(15) 0.0244(4) Uani 1 1 d . .
H10A H 0.2262 0.3161 0.1913 0.029 Uiso 1 1 calc R U
C1B C 0.48999(11) 0.5639(2) 0.53082(15) 0.0352(5) Uani 1 1 d . .
H1B H 0.4871(12) 0.564(2) 0.599(2) 0.042 Uiso 1 1 d . U
B2B B 0.51677(9) 0.67445(16) 0.46689(13) 0.0203(3) Uani 1 1 d . .
H2B H 0.5354 0.7641 0.4972 0.024 Uiso 1 1 calc R U
B3B B 0.54966(11) 0.51474(19) 0.4701(2) 0.0354(5) Uani 1 1 d . .
H3B H 0.5946 0.4766 0.5030 0.042 Uiso 1 1 calc R U
B4B B 0.46774(11) 0.45071(19) 0.4657(2) 0.0359(5) Uani 1 1 d . .
H4B H 0.4473 0.3619 0.4949 0.043 Uiso 1 1 calc R U
B5B B 0.43478(10) 0.60967(17) 0.46179(14) 0.0229(4) Uani 1 1 d . .
H5B H 0.3877 0.6476 0.4877 0.027 Uiso 1 1 calc R U
B6B B 0.47280(8) 0.67422(16) 0.35984(13) 0.0175(3) Uani 1 1 d . .
H6B H 0.4552 0.7649 0.3300 0.021 Uiso 1 1 calc R U
B7B B 0.55373(9) 0.60714(17) 0.36480(16) 0.0250(4) Uani 1 1 d . .
H7B H 0.6012 0.6431 0.3390 0.030 Uiso 1 1 calc R U
B8B B 0.51917(11) 0.4490(2) 0.3635(2) 0.0371(6) Uani 1 1 d . .
H8B H 0.5390 0.3585 0.3365 0.045 Uiso 1 1 calc R U
B9B B 0.43765(9) 0.51563(17) 0.35804(16) 0.0257(4) Uani 1 1 d . .
H9B H 0.3921 0.4783 0.3266 0.031 Uiso 1 1 calc R U
B10B B 0.49783(11) 0.5619(2) 0.28557(17) 0.0329(5) Uani 1 1 d . .
H10B H 0.4999 0.5620 0.2077 0.039 Uiso 1 1 calc R U

loop_
_atom_site_aniso_label
_atom_site_aniso_U_11
_atom_site_aniso_U_22
_atom_site_aniso_U_33
_atom_site_aniso_U_23
_atom_site_aniso_U_13
_atom_site_aniso_U_12
Mg1 0.0140(2) 0.0170(2) 0.0131(2) 0.00011(18) -0.00073(19) -0.00145(18)
C1 0.0256(8) 0.0249(8) 0.0200(8) 0.0057(6) -0.0014(7) -0.0009(6)
O1 0.0220(5) 0.0181(5) 0.0173(5) 0.0014(4) -0.0017(4) -0.0037(4)
C2 0.0202(7) 0.0177(7) 0.0247(8) -0.0029(6) 0.0016(6) -0.0039(6)
C3 0.0165(7) 0.0214(7) 0.0261(8) -0.0031(6) 0.0012(6) -0.0049(6)
O2 0.0151(5) 0.0246(5) 0.0193(5) -0.0002(4) -0.0034(4) -0.0037(4)
C4 0.0169(7) 0.0358(9) 0.0191(7) -0.0029(7) -0.0046(6) 0.0014(7)
C5 0.0239(8) 0.0315(8) 0.0201(8) 0.0093(7) 0.0002(7) -0.0013(7)
O3 0.0199(5) 0.0202(5) 0.0179(5) 0.0034(4) -0.0001(4) 0.0002(4)
C6 0.0230(7) 0.0181(7) 0.0260(8) -0.0005(6) -0.0062(7) -0.0002(6)
C7 0.0218(7) 0.0220(7) 0.0246(8) -0.0030(6) -0.0023(6) 0.0047(6)
O4 0.0233(6) 0.0220(5) 0.0171(5) -0.0003(4) 0.0023(4) 0.0032(4)
C8 0.0298(9) 0.0374(9) 0.0177(8) -0.0030(7) 0.0058(7) 0.0005(7)
C9 0.0267(8) 0.0281(8) 0.0213(8) -0.0033(7) -0.0094(7) -0.0056(7)
O5 0.0165(5) 0.0209(5) 0.0201(5) -0.0018(4) -0.0055(4) -0.0015(4)
C10 0.0148(7) 0.0264(8) 0.0266(9) 0.0000(6) -0.0055(6) 0.0006(6)
C11 0.0145(6) 0.0302(8) 0.0265(8) 0.0013(7) 0.0021(6) -0.0017(6)
O6 0.0144(5) 0.0240(5) 0.0170(5) -0.0022(4) -0.0002(4) 0.0002(4)
C12 0.0265(8) 0.0400(10) 0.0176(8) -0.0088(7) 0.0006(7) 0.0029(7)
C1A 0.0157(6) 0.0212(7) 0.0241(8) 0.0054(6) -0.0010(6) 0.0005(5)
B2A 0.0168(8) 0.0259(9) 0.0222(8) 0.0032(7) -0.0015(7) -0.0059(6)
B3A 0.0226(8) 0.0246(8) 0.0181(8) 0.0030(7) -0.0016(7) -0.0056(7)
B4A 0.0173(7) 0.0182(7) 0.0189(8) 0.0007(6) -0.0003(6) -0.0016(6)
B5A 0.0181(8) 0.0210(8) 0.0185(8) 0.0011(7) 0.0029(7) 0.0011(6)
B6A 0.0196(8) 0.0181(7) 0.0229(8) 0.0016(7) 0.0023(7) -0.0020(6)
B7A 0.0270(9) 0.0220(8) 0.0227(9) -0.0043(7) 0.0031(7) -0.0070(7)
B8A 0.0168(8) 0.0224(8) 0.0225(9) -0.0019(7) 0.0042(7) -0.0025(6)
B9A 0.0177(8) 0.0213(8) 0.0196(8) 0.0018(7) -0.0015(7) 0.0002(6)
B10A 0.0214(8) 0.0201(8) 0.0316(10) -0.0004(8) 0.0049(8) 0.0023(6)
C1B 0.0446(12) 0.0334(10) 0.0277(10) 0.0147(8) -0.0093(9) -0.0100(9)
B2B 0.0243(8) 0.0183(7) 0.0184(8) 0.0023(7) -0.0050(7) -0.0034(6)
B3B 0.0269(10) 0.0175(8) 0.0618(15) 0.0095(10) -0.0192(11) -0.0034(7)
B4B 0.0291(10) 0.0193(9) 0.0594(15) 0.0150(10) -0.0105(11) -0.0059(8)
B5B 0.0249(9) 0.0206(8) 0.0232(9) 0.0027(7) 0.0040(7) -0.0038(7)
B6B 0.0166(7) 0.0195(7) 0.0165(8) -0.0017(6) 0.0001(6) -0.0007(6)
B7B 0.0179(8) 0.0194(8) 0.0376(11) -0.0064(8) 0.0018(8) 0.0005(7)
B8B 0.0207(9) 0.0201(9) 0.0705(17) -0.0146(10) -0.0032(10) 0.0010(7)
B9B 0.0186(8) 0.0202(8) 0.0383(11) -0.0095(8) -0.0042(8) -0.0009(7)
B10B 0.0305(10) 0.0379(11) 0.0303(11) -0.0180(9) 0.0038(9) -0.0029(9)

loop_
_atom_type_symbol
_atom_type_description
_atom_type_scat_dispersion_real
_atom_type_scat_dispersion_imag
_atom_type_scat_source
C C 0.0033 0.0016 'International Tables Vol C Tables 4.2.6.8 and 6.1.1.4'
H H 0.0000 0.0000 'International Tables Vol C Tables 4.2.6.8 and 6.1.1.4'
B B 0.0013 0.0007 'International Tables Vol C Tables 4.2.6.8 and 6.1.1.4'
O O 0.0106 0.0060 'International Tables Vol C Tables 4.2.6.8 and 6.1.1.4'
Mg Mg 0.0486 0.0363 'International Tables Vol C Tables 4.2.6.8 and 6.1.1.4'

loop_
_geom_angle_atom_site_label_1
_geom_angle_atom_site_label_2
_geom_angle_atom_site_label_3
_geom_angle
O1 Mg1 O3 164.69(5)
O1 Mg1 O2 78.25(5)
O3 Mg1 O2 92.49(5)
O1 Mg1 O6 97.39(5)
O3 Mg1 O6 94.67(5)
O2 Mg1 O6 89.56(5)
O1 Mg1 O5 96.15(5)
O3 Mg1 O5 95.65(5)
O2 Mg1 O5 165.11(5)
O6 Mg1 O5 77.39(5)
O1 Mg1 O4 92.08(5)
O3 Mg1 O4 78.00(5)
O2 Mg1 O4 102.91(5)
O6 Mg1 O4 165.69(5)
O5 Mg1 O4 90.98(5)
O1 C1 H1C 109.5
O1 C1 H1D 109.5
H1C C1 H1D 109.5
O1 C1 H1E 109.5
H1C C1 H1E 109.5
H1D C1 H1E 109.5
C1 O1 C2 112.78(12)
C1 O1 Mg1 130.56(10)
C2 O1 Mg1 111.85(9)
O1 C2 C3 106.82(13)
O1 C2 H2C 110.4
C3 C2 H2C 110.4
O1 C2 H2D 110.4
C3 C2 H2D 110.4
H2C C2 H2D 108.6
O2 C3 C2 106.96(12)
O2 C3 H3C 110.3
C2 C3 H3C 110.3
O2 C3 H3D 110.3
C2 C3 H3D 110.3
H3C C3 H3D 108.6
C4 O2 C3 112.16(12)
C4 O2 Mg1 130.22(10)
C3 O2 Mg1 114.76(9)
O2 C4 H4C 109.5
O2 C4 H4D 109.5
H4C C4 H4D 109.5
O2 C4 H4E 109.5
H4C C4 H4E 109.5
H4D C4 H4E 109.5
O3 C5 H5C 109.5
O3 C5 H5D 109.5
H5C C5 H5D 109.5
O3 C5 H5E 109.5
H5C C5 H5E 109.5
H5D C5 H5E 109.5
C5 O3 C6 112.54(12)
C5 O3 Mg1 128.41(10)
C6 O3 Mg1 112.67(9)
O3 C6 C7 106.85(13)
O3 C6 H6C 110.4
C7 C6 H6C 110.4
O3 C6 H6D 110.4
C7 C6 H6D 110.4
H6C C6 H6D 108.6
O4 C7 C6 107.19(13)
O4 C7 H7C 110.3
C6 C7 H7C 110.3
O4 C7 H7D 110.3
C6 C7 H7D 110.3
H7C C7 H7D 108.5
C8 O4 C7 112.43(13)
C8 O4 Mg1 130.31(11)
C7 O4 Mg1 114.06(10)
O4 C8 H8C 109.5
O4 C8 H8D 109.5
H8C C8 H8D 109.5
O4 C8 H8E 109.5
H8C C8 H8E 109.5
H8D C8 H8E 109.5
O5 C9 H9C 109.5
O5 C9 H9D 109.5
H9C C9 H9D 109.5
O5 C9 H9E 109.5
H9C C9 H9E 109.5
H9D C9 H9E 109.5
C9 O5 C10 112.14(12)
C9 O5 Mg1 130.01(10)
C10 O5 Mg1 115.34(9)
O5 C10 C11 108.07(13)
O5 C10 H10C 110.1
C11 C10 H10C 110.1
O5 C10 H10D 110.1
C11 C10 H10D 110.1
H10C C10 H10D 108.4
O6 C11 C10 108.01(13)
O6 C11 H11A 110.1
C10 C11 H11A 110.1
O6 C11 H11B 110.1
C10 C11 H11B 110.1
H11A C11 H11B 108.4
C12 O6 C11 111.66(13)
C12 O6 Mg1 131.91(10)
C11 O6 Mg1 115.16(10)
O6 C12 H12A 109.5
O6 C12 H12B 109.5
H12A C12 H12B 109.5
O6 C12 H12C 109.5
H12A C12 H12C 109.5
H12B C12 H12C 109.5
B4A C1A B5A 70.20(11)
B4A C1A B2A 108.37(13)
B5A C1A B2A 70.30(11)
B4A C1A B3A 69.82(11)
B5A C1A B3A 108.68(13)
B2A C1A B3A 69.90(12)
B4A C1A H1A 122.6(12)
B5A C1A H1A 125.3(13)
B2A C1A H1A 129.1(12)
B3A C1A H1A 125.9(13)
C1A B2A B7A 108.92(13)
C1A B2A B6A 108.49(13)
B7A B2A B6A 61.52(11)
C1A B2A B3A 55.19(10)
B7A B2A B3A 59.67(11)
B6A B2A B3A 102.55(12)
C1A B2A B5A 54.81(10)
B7A B2A B5A 102.55(12)
B6A B2A B5A 59.44(10)
B3A B2A B5A 90.12(11)
C1A B2A H2A 121.9
B7A B2A H2A 120.4
B6A B2A H2A 120.6
B3A B2A H2A 130.7
B5A B2A H2A 130.9
C1A B3A B8A 108.54(13)
C1A B3A B7A 108.31(13)
B8A B3A B7A 61.21(11)
C1A B3A B4A 54.87(10)
B8A B3A B4A 59.67(10)
B7A B3A B4A 102.31(13)
C1A B3A B2A 54.91(10)
B8A B3A B2A 102.11(13)
B7A B3A B2A 59.27(10)
B4A B3A B2A 89.92(12)
C1A B3A H3A 122.0
B8A B3A H3A 120.7
B7A B3A H3A 120.8
B4A B3A H3A 130.8
B2A B3A H3A 131.0
C1A B4A B9A 108.58(12)
C1A B4A B8A 108.80(13)
B9A B4A B8A 61.23(10)
C1A B4A B3A 55.31(10)
B9A B4A B3A 102.46(12)
B8A B4A B3A 59.54(10)
C1A B4A B5A 54.93(10)
B9A B4A B5A 59.52(10)
B8A B4A B5A 102.40(12)
B3A B4A B5A 90.35(11)
C1A B4A H4A 121.8
B9A B4A H4A 120.7
B8A B4A H4A 120.6
B3A B4A H4A 130.6
B5A B4A H4A 130.8
C1A B5A B9A 108.41(13)
C1A B5A B6A 108.47(14)
B9A B5A B6A 61.35(10)
C1A B5A B4A 54.87(10)
B9A B5A B4A 59.39(10)
B6A B5A B4A 102.19(12)
C1A B5A B2A 54.89(10)
B9A B5A B2A 101.98(12)
B6A B5A B2A 59.33(11)
B4A B5A B2A 89.62(11)
C1A B5A H5A 122.0
B9A B5A H5A 120.8
B6A B5A H5A 120.7
B4A B5A H5A 131.0
B2A B5A H5A 131.1
B10A B6A B2A 111.70(14)
B10A B6A B5A 111.82(13)
B2A B6A B5A 61.23(10)
B10A B6A B9A 57.04(10)
B2A B6A B9A 101.89(12)
B5A B6A B9A 59.32(10)
B10A B6A B7A 57.24(11)
B2A B6A B7A 59.15(11)
B5A B6A B7A 102.14(12)
B9A B6A B7A 89.91(12)
B10A B6A H6A 118.6
B2A B6A H6A 120.4
B5A B6A H6A 120.2
B9A B6A H6A 131.3
B7A B6A H6A 131.1
B10A B7A B2A 111.56(14)
B10A B7A B3A 111.69(13)
B2A B7A B3A 61.06(11)
B10A B7A B8A 57.11(11)
B2A B7A B8A 102.07(12)
B3A B7A B8A 59.36(10)
B10A B7A B6A 56.90(11)
B2A B7A B6A 59.33(10)
B3A B7A B6A 101.99(13)
B8A B7A B6A 89.98(12)
B10A B7A H7A 118.8
B2A B7A H7A 120.3
B3A B7A H7A 120.3
B8A B7A H7A 131.1
B6A B7A H7A 131.2
B10A B8A B3A 111.86(13)
B10A B8A B4A 111.52(13)
B3A B8A B4A 60.80(10)
B10A B8A B9A 57.04(11)
B3A B8A B9A 101.93(12)
B4A B8A B9A 59.23(10)
B10A B8A B7A 57.24(11)
B3A B8A B7A 59.42(11)
B4A B8A B7A 101.84(12)
B9A B8A B7A 90.09(12)
B10A B8A H8A 118.7
B3A B8A H8A 120.3
B4A B8A H8A 120.6
B9A B8A H8A 131.2
B7A B8A H8A 131.0
B10A B9A B4A 111.98(13)
B10A B9A B5A 111.79(13)
B4A B9A B5A 61.09(10)
B10A B9A B8A 57.22(11)
B4A B9A B8A 59.54(10)
B5A B9A B8A 102.32(12)
B10A B9A B6A 57.01(10)
B4A B9A B6A 101.97(12)
B5A B9A B6A 59.33(10)
B8A B9A B6A 90.02(12)
B10A B9A H9A 118.6
B4A B9A H9A 120.2
B5A B9A H9A 120.2
B8A B9A H9A 130.9
B6A B9A H9A 131.3
B6A B10A B9A 65.95(11)
B6A B10A B8A 100.44(13)
B9A B10A B8A 65.75(11)
B6A B10A B7A 65.85(12)
B9A B10A B7A 100.32(13)
B8A B10A B7A 65.65(12)
B6A B10A H10A 129.7
B9A B10A H10A 129.8
B8A B10A H10A 129.9
B7A B10A H10A 129.9
B5B C1B B2B 70.37(12)
B5B C1B B4B 70.08(14)
B2B C1B B4B 108.84(17)
B5B C1B B3B 108.44(17)
B2B C1B B3B 70.13(14)
B4B C1B B3B 69.88(15)
B5B C1B H1B 125.4(15)
B2B C1B H1B 126.7(14)
B4B C1B H1B 124.4(14)
B3B C1B H1B 126.1(15)
C1B B2B B6B 108.48(14)
C1B B2B B7B 108.74(15)
B6B B2B B7B 61.07(11)
C1B B2B B5B 54.71(11)
B6B B2B B5B 59.56(10)
B7B B2B B5B 102.15(13)
C1B B2B B3B 55.09(14)
B6B B2B B3B 102.10(13)
B7B B2B B3B 59.56(13)
B5B B2B B3B 89.70(12)
C1B B2B H2B 121.9
B6B B2B H2B 120.8
B7B B2B H2B 120.6
B5B B2B H2B 131.1
B3B B2B H2B 130.9
C1B B3B B8B 108.67(16)
C1B B3B B7B 108.24(15)
B8B B3B B7B 61.09(14)
C1B B3B B4B 54.92(14)
B8B B3B B4B 59.96(14)
B7B B3B B4B 102.58(15)
C1B B3B B2B 54.77(12)
B8B B3B B2B 102.13(14)
B7B B3B B2B 59.32(11)
B4B B3B B2B 90.09(13)
C1B B3B H3B 122.1
B8B B3B H3B 120.6
B7B B3B H3B 120.8
B4B B3B H3B 130.5
B2B B3B H3B 131.0
C1B B4B B9B 108.14(14)
C1B B4B B8B 108.20(16)
B9B B4B B8B 60.89(13)
C1B B4B B5B 54.83(12)
B9B B4B B5B 59.27(11)
B8B B4B B5B 101.75(15)
C1B B4B B3B 55.20(14)
B9B B4B B3B 101.92(15)
B8B B4B B3B 59.16(14)
B5B B4B B3B 90.06(13)
C1B B4B H4B 122.0
B9B B4B H4B 121.0
B8B B4B H4B 121.1
B5B B4B H4B 131.0
B3B B4B H4B 130.8
C1B B5B B9B 108.76(16)
C1B B5B B6B 108.07(15)
B9B B5B B6B 61.62(11)
C1B B5B B4B 55.09(13)
B9B B5B B4B 59.71(13)
B6B B5B B4B 102.51(14)
C1B B5B B2B 54.92(11)
B9B B5B B2B 102.29(13)
B6B B5B B2B 58.89(10)
B4B B5B B2B 90.15(13)
C1B B5B H5B 122.0
B9B B5B H5B 120.4
B6B B5B H5B 120.9
B4B B5B H5B 130.6
B2B B5B H5B 131.1
B10B B6B B2B 112.86(15)
B10B B6B B5B 112.17(14)
B2B B6B B5B 61.55(11)
B10B B6B B7B 57.53(11)
B2B B6B B7B 59.90(11)
B5B B6B B7B 102.72(13)
B10B B6B B9B 57.31(12)
B2B B6B B9B 102.40(13)
B5B B6B B9B 59.13(11)
B7B B6B B9B 90.19(11)
B10B B6B H6B 118.1
B2B B6B H6B 119.6
B5B B6B H6B 120.0
B7B B6B H6B 130.8
B9B B6B H6B 131.3
B10B B7B B2B 111.69(14)
B10B B7B B3B 112.02(15)
B2B B7B B3B 61.11(12)
B10B B7B B6B 57.13(11)
B2B B7B B6B 59.03(10)
B3B B7B B6B 101.76(14)
B10B B7B B8B 57.58(14)
B2B B7B B8B 102.07(15)
B3B B7B B8B 59.22(14)
B6B B7B B8B 90.10(12)
B10B B7B H7B 118.4
B2B B7B H7B 120.4
B3B B7B H7B 120.3
B6B B7B H7B 131.3
B8B B7B H7B 130.9
B10B B8B B3B 112.01(14)
B10B B8B B4B 111.86(15)
B3B B8B B4B 60.88(14)
B10B B8B B7B 57.10(12)
B3B B8B B7B 59.69(12)
B4B B8B B7B 102.23(15)
B10B B8B B9B 57.22(13)
B3B B8B B9B 102.04(16)
B4B B8B B9B 59.33(13)
B7B B8B B9B 90.18(13)
B10B B8B H8B 118.5
B3B B8B H8B 120.2
B4B B8B H8B 120.3
B7B B8B H8B 130.9
B9B B8B H8B 131.1
B10B B9B B5B 111.73(14)
B10B B9B B4B 112.54(16)
B5B B9B B4B 61.02(13)
B10B B9B B8B 57.50(14)
B5B B9B B8B 102.20(15)
B4B B9B B8B 59.79(14)
B10B B9B B6B 56.71(11)
B5B B9B B6B 59.25(10)
B4B B9B B6B 101.77(13)
B8B B9B B6B 89.52(12)
B10B B9B H9B 118.4
B5B B9B H9B 120.3
B4B B9B H9B 120.0
B8B B9B H9B 131.0
B6B B9B H9B 131.7
B6B B10B B7B 65.33(12)
B6B B10B B9B 65.98(12)
B7B B10B B9B 99.96(16)
B6B B10B B8B 99.60(16)
B7B B10B B8B 65.32(14)
B9B B10B B8B 65.27(14)
B6B B10B H10B 130.0
B7B B10B H10B 130.2
B9B B10B H10B 129.9
B8B B10B H10B 130.4

loop_
_geom_bond_atom_site_label_1
_geom_bond_atom_site_label_2
_geom_bond_distance
Mg1 O1 2.0645(12)
Mg1 O3 2.0657(12)
Mg1 O2 2.0660(12)
Mg1 O6 2.0755(12)
Mg1 O5 2.0772(11)
Mg1 O4 2.0854(13)
C1 O1 1.4409(19)
C1 H1C 0.9800
C1 H1D 0.9800
C1 H1E 0.9800
O1 C2 1.4461(19)
C2 C3 1.502(2)
C2 H2C 0.9900
C2 H2D 0.9900
C3 O2 1.4449(19)
C3 H3C 0.9900
C3 H3D 0.9900
O2 C4 1.444(2)
C4 H4C 0.9800
C4 H4D 0.9800
C4 H4E 0.9800
C5 O3 1.437(2)
C5 H5C 0.9800
C5 H5D 0.9800
C5 H5E 0.9800
O3 C6 1.444(2)
C6 C7 1.501(2)
C6 H6C 0.9900
C6 H6D 0.9900
C7 O4 1.444(2)
C7 H7C 0.9900
C7 H7D 0.9900
O4 C8 1.439(2)
C8 H8C 0.9800
C8 H8D 0.9800
C8 H8E 0.9800
C9 O5 1.438(2)
C9 H9C 0.9800
C9 H9D 0.9800
C9 H9E 0.9800
O5 C10 1.444(2)
C10 C11 1.499(2)
C10 H10C 0.9900
C10 H10D 0.9900
C11 O6 1.4412(19)
C11 H11A 0.9900
C11 H11B 0.9900
O6 C12 1.439(2)
C12 H12A 0.9800
C12 H12B 0.9800
C12 H12C 0.9800
C1A B4A 1.596(2)
C1A B5A 1.597(2)
C1A B2A 1.599(2)
C1A B3A 1.604(3)
C1A H1A 0.96(2)
B2A B7A 1.802(3)
B2A B6A 1.806(3)
B2A B3A 1.835(3)
B2A B5A 1.840(3)
B2A H2A 1.1200
B3A B8A 1.809(3)
B3A B7A 1.810(3)
B3A B4A 1.832(3)
B3A H3A 1.1200
B4A B9A 1.805(3)
B4A B8A 1.811(3)
B4A B5A 1.836(2)
B4A H4A 1.1200
B5A B9A 1.808(2)
B5A B6A 1.808(2)
B5A H5A 1.1200
B6A B10A 1.694(3)
B6A B9A 1.844(3)
B6A B7A 1.845(3)
B6A H6A 1.1200
B7A B10A 1.701(3)
B7A B8A 1.842(3)
B7A H7A 1.1200
B8A B10A 1.698(3)
B8A B9A 1.842(3)
B8A H8A 1.1200
B9A B10A 1.695(3)
B9A H9A 1.1200
B10A H10A 1.1200
C1B B5B 1.592(3)
C1B B2B 1.596(3)
C1B B4B 1.597(3)
C1B B3B 1.602(4)
C1B H1B 0.99(3)
B2B B6B 1.788(3)
B2B B7B 1.805(3)
B2B B5B 1.837(3)
B2B B3B 1.837(3)
B2B H2B 1.1200
B3B B8B 1.800(4)
B3B B7B 1.809(3)
B3B B4B 1.832(3)
B3B H3B 1.1200
B4B B9B 1.807(3)
B4B B8B 1.815(4)
B4B B5B 1.831(3)
B4B H4B 1.1200
B5B B9B 1.799(3)
B5B B6B 1.801(3)
B5B H5B 1.1200
B6B B10B 1.687(3)
B6B B7B 1.826(3)
B6B B9B 1.844(3)
B6B H6B 1.1200
B7B B10B 1.695(3)
B7B B8B 1.835(3)
B7B H7B 1.1200
B8B B10B 1.704(4)
B8B B9B 1.835(3)
B8B H8B 1.1200
B9B B10B 1.699(3)
B9B H9B 1.1200
B10B H10B 1.1200

loop_
_geom_torsion_atom_site_label_1
_geom_torsion_atom_site_label_2
_geom_torsion_atom_site_label_3
_geom_torsion_atom_site_label_4
_geom_torsion
C1 O1 C2 C3 -156.90(13)
Mg1 O1 C2 C3 44.93(14)
O1 C2 C3 O2 -48.81(16)
C2 C3 O2 C4 -164.93(13)
C2 C3 O2 Mg1 32.19(15)
C5 O3 C6 C7 -161.92(13)
Mg1 O3 C6 C7 43.62(14)
O3 C6 C7 O4 -49.19(16)
C6 C7 O4 C8 -163.99(14)
C6 C7 O4 Mg1 34.05(15)
C9 O5 C10 C11 162.47(14)
Mg1 O5 C10 C11 -33.63(15)
O5 C10 C11 O6 43.16(17)
C10 C11 O6 C12 155.88(14)
C10 C11 O6 Mg1 -35.48(16)
B4A C1A B2A B7A -32.11(18)
B5A C1A B2A B7A -92.25(14)
B3A C1A B2A B7A 27.32(13)
B4A C1A B2A B6A 33.24(18)
B5A C1A B2A B6A -26.89(13)
B3A C1A B2A B6A 92.67(14)
B4A C1A B2A B3A -59.43(13)
B5A C1A B2A B3A -119.56(13)
B4A C1A B2A B5A 60.13(13)
B3A C1A B2A B5A 119.56(13)
B4A C1A B3A B8A 27.48(12)
B5A C1A B3A B8A -32.18(17)
B2A C1A B3A B8A -92.00(14)
B4A C1A B3A B7A 92.39(14)
B5A C1A B3A B7A 32.74(17)
B2A C1A B3A B7A -27.09(13)
B5A C1A B3A B4A -59.65(13)
B2A C1A B3A B4A -119.48(13)
B4A C1A B3A B2A 119.48(13)
B5A C1A B3A B2A 59.82(13)
B7A B2A B3A C1A -149.81(14)
B6A B2A B3A C1A -103.94(14)
B5A B2A B3A C1A -45.30(11)
C1A B2A B3A B8A 104.28(14)
B7A B2A B3A B8A -45.53(12)
B6A B2A B3A B8A 0.34(15)
B5A B2A B3A B8A 58.98(13)
C1A B2A B3A B7A 149.81(14)
B6A B2A B3A B7A 45.87(12)
B5A B2A B3A B7A 104.51(12)
C1A B2A B3A B4A 45.40(11)
B7A B2A B3A B4A -104.41(13)
B6A B2A B3A B4A -58.54(13)
B5A B2A B3A B4A 0.10(12)
B5A C1A B4A B9A 27.14(13)
B2A C1A B4A B9A -33.06(18)
B3A C1A B4A B9A -92.53(14)
B5A C1A B4A B8A 92.19(13)
B2A C1A B4A B8A 31.99(17)
B3A C1A B4A B8A -27.49(12)
B5A C1A B4A B3A 119.67(13)
B2A C1A B4A B3A 59.48(13)
B2A C1A B4A B5A -60.20(13)
B3A C1A B4A B5A -119.67(13)
B8A B3A B4A C1A -149.54(13)
B7A B3A B4A C1A -103.87(13)
B2A B3A B4A C1A -45.43(11)
C1A B3A B4A B9A 104.12(13)
B8A B3A B4A B9A -45.43(11)
B7A B3A B4A B9A 0.25(15)
B2A B3A B4A B9A 58.69(13)
C1A B3A B4A B8A 149.54(13)
B7A B3A B4A B8A 45.68(12)
B2A B3A B4A B8A 104.12(12)
C1A B3A B4A B5A 45.33(10)
B8A B3A B4A B5A -104.22(12)
B7A B3A B4A B5A -58.54(13)
B2A B3A B4A B5A -0.10(12)
B4A C1A B5A B9A -27.07(13)
B2A C1A B5A B9A 91.92(13)
B3A C1A B5A B9A 32.35(17)
B4A C1A B5A B6A -92.13(13)
B2A C1A B5A B6A 26.85(13)
B3A C1A B5A B6A -32.72(17)
B2A C1A B5A B4A 118.99(13)
B3A C1A B5A B4A 59.42(12)
B4A C1A B5A B2A -118.99(13)
B3A C1A B5A B2A -59.57(13)
B9A B4A B5A C1A -149.89(14)
B8A B4A B5A C1A -104.41(14)
B3A B4A B5A C1A -45.59(11)
C1A B4A B5A B9A 149.89(14)
B8A B4A B5A B9A 45.47(12)
B3A B4A B5A B9A 104.29(12)
C1A B4A B5A B6A 104.14(14)
B9A B4A B5A B6A -45.75(12)
B8A B4A B5A B6A -0.27(15)
B3A B4A B5A B6A 58.55(13)
C1A B4A B5A B2A 45.69(11)
B9A B4A B5A B2A -104.19(12)
B8A B4A B5A B2A -58.72(13)
B3A B4A B5A B2A 0.10(12)
B7A B2A B5A C1A 104.46(14)
B6A B2A B5A C1A 150.12(14)
B3A B2A B5A C1A 45.58(11)
C1A B2A B5A B9A -104.21(13)
B7A B2A B5A B9A 0.25(15)
B6A B2A B5A B9A 45.92(11)
B3A B2A B5A B9A -58.63(13)
C1A B2A B5A B6A -150.12(14)
B7A B2A B5A B6A -45.67(12)
B3A B2A B5A B6A -104.55(12)
C1A B2A B5A B4A -45.67(10)
B7A B2A B5A B4A 58.78(13)
B6A B2A B5A B4A 104.45(12)
B3A B2A B5A B4A -0.10(12)
C1A B2A B6A B10A -78.34(17)
B7A B2A B6A B10A 23.64(13)
B3A B2A B6A B10A -21.17(17)
B5A B2A B6A B10A -103.76(15)
C1A B2A B6A B5A 25.42(13)
B7A B2A B6A B5A 127.40(12)
B3A B2A B6A B5A 82.59(12)
C1A B2A B6A B9A -19.31(16)
B7A B2A B6A B9A 82.67(12)
B3A B2A B6A B9A 37.86(15)
B5A B2A B6A B9A -44.73(11)
C1A B2A B6A B7A -101.98(14)
B3A B2A B6A B7A -44.81(12)
B5A B2A B6A B7A -127.40(12)
C1A B5A B6A B10A 78.12(17)
B9A B5A B6A B10A -23.23(14)
B4A B5A B6A B10A 21.39(18)
B2A B5A B6A B10A 103.57(16)
C1A B5A B6A B2A -25.44(12)
B9A B5A B6A B2A -126.80(13)
B4A B5A B6A B2A -82.18(12)
C1A B5A B6A B9A 101.36(14)
B4A B5A B6A B9A 44.62(11)
B2A B5A B6A B9A 126.80(13)
C1A B5A B6A B7A 18.79(16)
B9A B5A B6A B7A -82.57(13)
B4A B5A B6A B7A -37.94(15)
B2A B5A B6A B7A 44.23(11)
C1A B2A B7A B10A 77.75(17)
B6A B2A B7A B10A -23.52(13)
B3A B2A B7A B10A 103.63(15)
B5A B2A B7A B10A 20.97(16)
C1A B2A B7A B3A -25.88(13)
B6A B2A B7A B3A -127.15(13)
B5A B2A B7A B3A -82.66(12)
C1A B2A B7A B8A 18.58(17)
B6A B2A B7A B8A -82.69(13)
B3A B2A B7A B8A 44.46(12)
B5A B2A B7A B8A -38.20(15)
C1A B2A B7A B6A 101.27(14)
B3A B2A B7A B6A 127.15(13)
B5A B2A B7A B6A 44.49(11)
C1A B3A B7A B10A -77.73(17)
B8A B3A B7A B10A 23.83(13)
B4A B3A B7A B10A -20.97(17)
B2A B3A B7A B10A -103.41(15)
C1A B3A B7A B2A 25.69(12)
B8A B3A B7A B2A 127.24(13)
B4A B3A B7A B2A 82.45(13)
C1A B3A B7A B8A -101.55(14)
B4A B3A B7A B8A -44.79(11)
B2A B3A B7A B8A -127.24(13)
C1A B3A B7A B6A -18.81(16)
B8A B3A B7A B6A 82.74(13)
B4A B3A B7A B6A 37.95(15)
B2A B3A B7A B6A -44.50(12)
B2A B6A B7A B10A 153.70(14)
B5A B6A B7A B10A 108.29(14)
B9A B6A B7A B10A 49.77(11)
B10A B6A B7A B2A -153.70(14)
B5A B6A B7A B2A -45.42(11)
B9A B6A B7A B2A -103.94(12)
B10A B6A B7A B3A -108.22(14)
B2A B6A B7A B3A 45.49(12)
B5A B6A B7A B3A 0.07(15)
B9A B6A B7A B3A -58.45(13)
B10A B6A B7A B8A -49.62(11)
B2A B6A B7A B8A 104.08(12)
B5A B6A B7A B8A 58.67(13)
B9A B6A B7A B8A 0.15(12)
C1A B3A B8A B10A 77.28(17)
B7A B3A B8A B10A -23.89(14)
B4A B3A B8A B10A 103.21(15)
B2A B3A B8A B10A 20.53(18)
C1A B3A B8A B4A -25.93(12)
B7A B3A B8A B4A -127.10(13)
B2A B3A B8A B4A -82.69(12)
C1A B3A B8A B9A 18.24(15)
B7A B3A B8A B9A -82.93(12)
B4A B3A B8A B9A 44.17(11)
B2A B3A B8A B9A -38.52(14)
C1A B3A B8A B7A 101.18(14)
B4A B3A B8A B7A 127.10(13)
B2A B3A B8A B7A 44.42(12)
C1A B4A B8A B10A -77.66(17)
B9A B4A B8A B10A 23.71(13)
B3A B4A B8A B10A -103.78(15)
B5A B4A B8A B10A -20.79(17)
C1A B4A B8A B3A 26.12(12)
B9A B4A B8A B3A 127.49(12)
B5A B4A B8A B3A 82.99(12)
C1A B4A B8A B9A -101.37(13)
B3A B4A B8A B9A -127.49(12)
B5A B4A B8A B9A -44.50(11)
C1A B4A B8A B7A -18.43(16)
B9A B4A B8A B7A 82.93(13)
B3A B4A B8A B7A -44.55(12)
B5A B4A B8A B7A 38.43(15)
B2A B7A B8A B10A 108.02(15)
B3A B7A B8A B10A 153.45(15)
B6A B7A B8A B10A 49.46(12)
B10A B7A B8A B3A -153.45(15)
B2A B7A B8A B3A -45.43(12)
B6A B7A B8A B3A -103.99(13)
B10A B7A B8A B4A -108.11(14)
B2A B7A B8A B4A -0.09(16)
B3A B7A B8A B4A 45.34(12)
B6A B7A B8A B4A -58.65(13)
B10A B7A B8A B9A -49.61(12)
B2A B7A B8A B9A 58.41(13)
B3A B7A B8A B9A 103.84(12)
B6A B7A B8A B9A -0.15(12)
C1A B4A B9A B10A 77.89(17)
B8A B4A B9A B10A -23.84(13)
B3A B4A B9A B10A 20.62(16)
B5A B4A B9A B10A 103.56(14)
C1A B4A B9A B5A -25.67(13)
B8A B4A B9A B5A -127.41(13)
B3A B4A B9A B5A -82.94(12)
C1A B4A B9A B8A 101.73(14)
B3A B4A B9A B8A 44.46(11)
B5A B4A B9A B8A 127.41(13)
C1A B4A B9A B6A 18.87(16)
B8A B4A B9A B6A -82.86(13)
B3A B4A B9A B6A -38.40(14)
B5A B4A B9A B6A 44.54(11)
C1A B5A B9A B10A -78.24(16)
B6A B5A B9A B10A 23.22(13)
B4A B5A B9A B10A -103.86(15)
B2A B5A B9A B10A -21.54(16)
C1A B5A B9A B4A 25.62(12)
B6A B5A B9A B4A 127.08(13)
B2A B5A B9A B4A 82.33(12)
C1A B5A B9A B8A -18.87(16)
B6A B5A B9A B8A 82.58(12)
B4A B5A B9A B8A -44.50(11)
B2A B5A B9A B8A 37.83(14)
C1A B5A B9A B6A -101.46(15)
B4A B5A B9A B6A -127.08(13)
B2A B5A B9A B6A -44.76(11)
B3A B8A B9A B10A 108.45(14)
B4A B8A B9A B10A 153.52(14)
B7A B8A B9A B10A 49.76(11)
B10A B8A B9A B4A -153.52(14)
B3A B8A B9A B4A -45.07(11)
B7A B8A B9A B4A -103.76(12)
B10A B8A B9A B5A -108.14(14)
B3A B8A B9A B5A 0.31(14)
B4A B8A B9A B5A 45.38(11)
B7A B8A B9A B5A -58.38(13)
B10A B8A B9A B6A -49.61(11)
B3A B8A B9A B6A 58.84(13)
B4A B8A B9A B6A 103.91(11)
B7A B8A B9A B6A 0.15(12)
B2A B6A B9A B10A -108.29(15)
B5A B6A B9A B10A -154.12(15)
B7A B6A B9A B10A -49.92(12)
B10A B6A B9A B4A 108.57(14)
B2A B6A B9A B4A 0.27(15)
B5A B6A B9A B4A -45.55(11)
B7A B6A B9A B4A 58.65(13)
B10A B6A B9A B5A 154.12(15)
B2A B6A B9A B5A 45.83(12)
B7A B6A B9A B5A 104.20(13)
B10A B6A B9A B8A 49.77(12)
B2A B6A B9A B8A -58.52(13)
B5A B6A B9A B8A -104.35(12)
B7A B6A B9A B8A -0.15(12)
B2A B6A B10A B9A 90.35(14)
B5A B6A B10A B9A 23.85(14)
B7A B6A B10A B9A 114.52(13)
B2A B6A B10A B8A 33.01(18)
B5A B6A B10A B8A -33.49(19)
B9A B6A B10A B8A -57.34(12)
B7A B6A B10A B8A 57.18(13)
B2A B6A B10A B7A -24.17(13)
B5A B6A B10A B7A -90.67(15)
B9A B6A B10A B7A -114.52(13)
B4A B9A B10A B6A -90.27(14)
B5A B9A B10A B6A -23.85(13)
B8A B9A B10A B6A -114.75(13)
B4A B9A B10A B8A 24.48(13)
B5A B9A B10A B8A 90.91(14)
B6A B9A B10A B8A 114.75(13)
B4A B9A B10A B7A -32.72(16)
B5A B9A B10A B7A 33.70(17)
B8A B9A B10A B7A -57.20(12)
B6A B9A B10A B7A 57.55(12)
B3A B8A B10A B6A -32.82(18)
B4A B8A B10A B6A 33.17(18)
B9A B8A B10A B6A 57.48(13)
B7A B8A B10A B6A -57.32(13)
B3A B8A B10A B9A -90.31(14)
B4A B8A B10A B9A -24.32(13)
B7A B8A B10A B9A -114.80(13)
B3A B8A B10A B7A 24.50(14)
B4A B8A B10A B7A 90.49(14)
B9A B8A B10A B7A 114.80(13)
B2A B7A B10A B6A 24.19(13)
B3A B7A B10A B6A 90.44(14)
B8A B7A B10A B6A 114.89(13)
B2A B7A B10A B9A -33.43(16)
B3A B7A B10A B9A 32.82(17)
B8A B7A B10A B9A 57.27(12)
B6A B7A B10A B9A -57.62(12)
B2A B7A B10A B8A -90.70(14)
B3A B7A B10A B8A -24.45(13)
B6A B7A B10A B8A -114.89(13)
B5B C1B B2B B6B -27.00(15)
B4B C1B B2B B6B 32.7(2)
B3B C1B B2B B6B 92.08(16)
B5B C1B B2B B7B -91.84(15)
B4B C1B B2B B7B -32.1(2)
B3B C1B B2B B7B 27.24(15)
B4B C1B B2B B5B 59.74(16)
B3B C1B B2B B5B 119.08(16)
B5B C1B B2B B3B -119.08(16)
B4B C1B B2B B3B -59.34(17)
B5B C1B B3B B8B -31.7(2)
B2B C1B B3B B8B -91.88(16)
B4B C1B B3B B8B 28.00(16)
B5B C1B B3B B7B 33.1(2)
B2B C1B B3B B7B -27.09(14)
B4B C1B B3B B7B 92.79(16)
B5B C1B B3B B4B -59.69(15)
B2B C1B B3B B4B -119.88(15)
B5B C1B B3B B2B 60.19(14)
B4B C1B B3B B2B 119.88(15)
B6B B2B B3B C1B -104.22(15)
B7B B2B B3B C1B -149.81(16)
B5B B2B B3B C1B -45.51(13)
C1B B2B B3B B8B 104.43(17)
B6B B2B B3B B8B 0.20(18)
B7B B2B B3B B8B -45.39(15)
B5B B2B B3B B8B 58.92(16)
C1B B2B B3B B7B 149.81(16)
B6B B2B B3B B7B 45.59(12)
B5B B2B B3B B7B 104.31(13)
C1B B2B B3B B4B 45.20(15)
B6B B2B B3B B4B -59.02(17)
B7B B2B B3B B4B -104.61(16)
B5B B2B B3B B4B -0.30(16)
B5B C1B B4B B9B 27.30(16)
B2B C1B B4B B9B -32.6(2)
B3B C1B B4B B9B -92.12(18)
B5B C1B B4B B8B 91.75(17)
B2B C1B B4B B8B 31.8(2)
B3B C1B B4B B8B -27.67(16)
B2B C1B B4B B5B -59.91(15)
B3B C1B B4B B5B -119.42(15)
B5B C1B B4B B3B 119.42(15)
B2B C1B B4B B3B 59.50(16)
B8B B3B B4B C1B -149.09(17)
B7B B3B B4B C1B -103.61(16)
B2B B3B B4B C1B -45.10(13)
C1B B3B B4B B9B 103.94(16)
B8B B3B B4B B9B -45.15(14)
B7B B3B B4B B9B 0.33(19)
B2B B3B B4B B9B 58.84(17)
C1B B3B B4B B8B 149.09(17)
B7B B3B B4B B8B 45.48(15)
B2B B3B B4B B8B 103.99(15)
C1B B3B B4B B5B 45.40(13)
B8B B3B B4B B5B -103.68(15)
B7B B3B B4B B5B -58.20(17)
B2B B3B B4B B5B 0.31(16)
B2B C1B B5B B9B 92.07(15)
B4B C1B B5B B9B -27.54(16)
B3B C1B B5B B9B 32.03(19)
B2B C1B B5B B6B 26.73(14)
B4B C1B B5B B6B -92.88(16)
B3B C1B B5B B6B -33.32(19)
B2B C1B B5B B4B 119.60(17)
B3B C1B B5B B4B 59.56(16)
B4B C1B B5B B2B -119.60(17)
B3B C1B B5B B2B -60.04(14)
B9B B4B B5B C1B -149.54(17)
B8B B4B B5B C1B -104.11(17)
B3B B4B B5B C1B -45.67(15)
C1B B4B B5B B9B 149.54(17)
B8B B4B B5B B9B 45.43(14)
B3B B4B B5B B9B 103.87(17)
C1B B4B B5B B6B 103.45(16)
B9B B4B B5B B6B -46.09(12)
B8B B4B B5B B6B -0.66(17)
B3B B4B B5B B6B 57.78(17)
C1B B4B B5B B2B 45.36(14)
B9B B4B B5B B2B -104.18(13)
B8B B4B B5B B2B -58.75(15)
B3B B4B B5B B2B -0.31(16)
B6B B2B B5B C1B 150.04(17)
B7B B2B B5B C1B 104.50(16)
B3B B2B B5B C1B 45.78(15)
C1B B2B B5B B9B -104.44(17)
B6B B2B B5B B9B 45.60(12)
B7B B2B B5B B9B 0.06(15)
B3B B2B B5B B9B -58.65(15)
C1B B2B B5B B6B -150.04(17)
B7B B2B B5B B6B -45.54(11)
B3B B2B B5B B6B -104.26(14)
C1B B2B B5B B4B -45.48(15)
B6B B2B B5B B4B 104.56(14)
B7B B2B B5B B4B 59.02(15)
B3B B2B B5B B4B 0.31(16)
C1B B2B B6B B10B -78.27(19)
B7B B2B B6B B10B 23.40(14)
B5B B2B B6B B10B -103.73(15)
B3B B2B B6B B10B -21.32(18)
C1B B2B B6B B5B 25.45(15)
B7B B2B B6B B5B 127.13(12)
B3B B2B B6B B5B 82.40(13)
C1B B2B B6B B7B -101.67(16)
B5B B2B B6B B7B -127.13(12)
B3B B2B B6B B7B -44.72(13)
C1B B2B B6B B9B -18.77(18)
B7B B2B B6B B9B 82.91(12)
B5B B2B B6B B9B -44.22(11)
B3B B2B B6B B9B 38.18(15)
C1B B5B B6B B10B 79.40(18)
B9B B5B B6B B10B -22.63(14)
B4B B5B B6B B10B 22.37(18)
B2B B5B B6B B10B 104.86(15)
C1B B5B B6B B2B -25.46(14)
B9B B5B B6B B2B -127.48(13)
B4B B5B B6B B2B -82.49(14)
C1B B5B B6B B7B 19.54(17)
B9B B5B B6B B7B -82.48(12)
B4B B5B B6B B7B -37.48(15)
B2B B5B B6B B7B 45.00(11)
C1B B5B B6B B9B 102.02(16)
B4B B5B B6B B9B 44.99(12)
B2B B5B B6B B9B 127.48(13)
C1B B2B B7B B10B 78.16(19)
B6B B2B B7B B10B -23.08(15)
B5B B2B B7B B10B 21.59(18)
B3B B2B B7B B10B 103.97(17)
C1B B2B B7B B3B -25.81(14)
B6B B2B B7B B3B -127.06(13)
B5B B2B B7B B3B -82.38(13)
C1B B2B B7B B6B 101.24(15)
B5B B2B B7B B6B 44.68(11)
B3B B2B B7B B6B 127.06(13)
C1B B2B B7B B8B 18.49(18)
B6B B2B B7B B8B -82.75(14)
B5B B2B B7B B8B -38.07(16)
B3B B2B B7B B8B 44.31(13)
C1B B3B B7B B10B -77.80(19)
B8B B3B B7B B10B 23.92(15)
B4B B3B B7B B10B -20.9(2)
B2B B3B B7B B10B -103.42(16)
C1B B3B B7B B2B 25.62(14)
B8B B3B B7B B2B 127.34(14)
B4B B3B B7B B2B 82.50(15)
C1B B3B B7B B6B -18.71(18)
B8B B3B B7B B6B 83.00(14)
B4B B3B B7B B6B 38.16(17)
B2B B3B B7B B6B -44.34(11)
C1B B3B B7B B8B -101.72(17)
B4B B3B B7B B8B -44.84(14)
B2B B3B B7B B8B -127.34(14)
B2B B6B B7B B10B 154.30(16)
B5B B6B B7B B10B 108.35(16)
B9B B6B B7B B10B 50.03(14)
B10B B6B B7B B2B -154.30(16)
B5B B6B B7B B2B -45.94(11)
B9B B6B B7B B2B -104.26(13)
B10B B6B B7B B3B -108.76(16)
B2B B6B B7B B3B 45.54(12)
B5B B6B B7B B3B -0.40(15)
B9B B6B B7B B3B -58.72(14)
B10B B6B B7B B8B -50.24(15)
B2B B6B B7B B8B 104.05(15)
B5B B6B B7B B8B 58.11(16)
B9B B6B B7B B8B -0.21(16)
C1B B3B B8B B10B 77.2(2)
B7B B3B B8B B10B -23.78(16)
B4B B3B B8B B10B 103.57(17)
B2B B3B B8B B10B 20.6(2)
C1B B3B B8B B4B -26.35(15)
B7B B3B B8B B4B -127.35(14)
B2B B3B B8B B4B -82.97(15)
C1B B3B B8B B7B 101.00(16)
B4B B3B B8B B7B 127.35(14)
B2B B3B B8B B7B 44.38(12)
C1B B3B B8B B9B 17.9(2)
B7B B3B B8B B9B -83.06(15)
B4B B3B B8B B9B 44.29(13)
B2B B3B B8B B9B -38.68(19)
C1B B4B B8B B10B -77.45(19)
B9B B4B B8B B10B 23.63(14)
B5B B4B B8B B10B -20.88(19)
B3B B4B B8B B10B -103.81(16)
C1B B4B B8B B3B 26.36(15)
B9B B4B B8B B3B 127.44(13)
B5B B4B B8B B3B 82.93(14)
C1B B4B B8B B7B -18.2(2)
B9B B4B B8B B7B 82.83(14)
B5B B4B B8B B7B 38.33(17)
B3B B4B B8B B7B -44.61(13)
C1B B4B B8B B9B -101.08(16)
B5B B4B B8B B9B -44.51(12)
B3B B4B B8B B9B -127.44(13)
B2B B7B B8B B10B 108.18(15)
B3B B7B B8B B10B 153.56(17)
B6B B7B B8B B10B 49.90(13)
B10B B7B B8B B3B -153.56(17)
B2B B7B B8B B3B -45.38(14)
B6B B7B B8B B3B -103.66(15)
B10B B7B B8B B4B -108.28(16)
B2B B7B B8B B4B -0.10(17)
B3B B7B B8B B4B 45.28(15)
B6B B7B B8B B4B -58.37(16)
B10B B7B B8B B9B -49.69(14)
B2B B7B B8B B9B 58.48(17)
B3B B7B B8B B9B 103.87(17)
B6B B7B B8B B9B 0.21(16)
C1B B5B B9B B10B -78.49(19)
B6B B5B B9B B10B 22.39(15)
B4B B5B B9B B10B -104.53(17)
B2B B5B B9B B10B -21.66(19)
C1B B5B B9B B4B 26.04(14)
B6B B5B B9B B4B 126.93(13)
B2B B5B B9B B4B 82.87(14)
C1B B5B B9B B8B -18.86(19)
B6B B5B B9B B8B 82.03(14)
B4B B5B B9B B8B -44.90(14)
B2B B5B B9B B8B 37.97(16)
C1B B5B B9B B6B -100.88(15)
B4B B5B B9B B6B -126.93(13)
B2B B5B B9B B6B -44.06(11)
C1B B4B B9B B10B 77.3(2)
B8B B4B B9B B10B -23.82(14)
B5B B4B B9B B10B 103.20(15)
B3B B4B B9B B10B 20.3(2)
C1B B4B B9B B5B -25.86(16)
B8B B4B B9B B5B -127.02(14)
B3B B4B B9B B5B -82.86(15)
C1B B4B B9B B8B 101.17(18)
B5B B4B B9B B8B 127.02(14)
B3B B4B B9B B8B 44.17(14)
C1B B4B B9B B6B 18.7(2)
B8B B4B B9B B6B -82.46(13)
B5B B4B B9B B6B 44.57(12)
B3B B4B B9B B6B -38.29(17)
B3B B8B B9B B10B 108.58(16)
B4B B8B B9B B10B 153.75(16)
B7B B8B B9B B10B 49.60(14)
B10B B8B B9B B5B -108.14(15)
B3B B8B B9B B5B 0.44(18)
B4B B8B B9B B5B 45.61(13)
B7B B8B B9B B5B -58.54(17)
B10B B8B B9B B4B -153.75(16)
B3B B8B B9B B4B -45.17(14)
B7B B8B B9B B4B -104.15(16)
B10B B8B B9B B6B -49.81(12)
B3B B8B B9B B6B 58.77(16)
B4B B8B B9B B6B 103.94(13)
B7B B8B B9B B6B -0.21(15)
B2B B6B B9B B10B -109.36(16)
B5B B6B B9B B10B -154.95(17)
B7B B6B B9B B10B -50.21(14)
B10B B6B B9B B5B 154.95(17)
B2B B6B B9B B5B 45.59(12)
B7B B6B B9B B5B 104.75(13)
B10B B6B B9B B4B 109.37(17)
B2B B6B B9B B4B 0.00(16)
B5B B6B B9B B4B -45.59(14)
B7B B6B B9B B4B 59.16(15)
B10B B6B B9B B8B 50.42(15)
B2B B6B B9B B8B -58.94(16)
B5B B6B B9B B8B -104.54(16)
B7B B6B B9B B8B 0.21(16)
B2B B6B B10B B7B -24.03(15)
B5B B6B B10B B7B -91.29(15)
B9B B6B B10B B7B -114.40(16)
B2B B6B B10B B9B 90.37(15)
B5B B6B B10B B9B 23.10(15)
B7B B6B B10B B9B 114.40(16)
B2B B6B B10B B8B 33.04(18)
B5B B6B B10B B8B -34.22(18)
B7B B6B B10B B8B 57.07(14)
B9B B6B B10B B8B -57.33(14)
B2B B7B B10B B6B 23.59(15)
B3B B7B B10B B6B 90.02(16)
B8B B7B B10B B6B 114.39(16)
B2B B7B B10B B9B -34.03(19)
B3B B7B B10B B9B 32.40(19)
B6B B7B B10B B9B -57.62(13)
B8B B7B B10B B9B 56.77(15)
B2B B7B B10B B8B -90.80(17)
B3B B7B B10B B8B -24.37(16)
B6B B7B B10B B8B -114.39(16)
B5B B9B B10B B6B -23.06(15)
B4B B9B B10B B6B -89.52(16)
B8B B9B B10B B6B -113.97(15)
B5B B9B B10B B7B 34.11(19)
B4B B9B B10B B7B -32.36(19)
B8B B9B B10B B7B -56.80(14)
B6B B9B B10B B7B 57.17(12)
B5B B9B B10B B8B 90.91(16)
B4B B9B B10B B8B 24.45(15)
B6B B9B B10B B8B 113.97(15)
B3B B8B B10B B6B -32.6(2)
B4B B8B B10B B6B 33.63(19)
B7B B8B B10B B6B -57.08(13)
B9B B8B B10B B6B 57.83(13)
B3B B8B B10B B7B 24.49(16)
B4B B8B B10B B7B 90.70(17)
B9B B8B B10B B7B 114.91(15)
B3B B8B B10B B9B -90.41(18)
B4B B8B B10B B9B -24.20(15)
B7B B8B B10B B9B -114.91(15)
